data_7062678
loop_
_publ_author_name
'Sarkar, Rabi Sankar'
'G\'omez-Garc\'ia, Carlos J.'
'Drew, Michael G. B.'
'Chattopadhyay, Shouvik'

_publ_section_title
;
 Slow relaxation of the magnetization in two cobalt(iii)/cobalt(ii) dimers
;
_journal_issue 36
_journal_name_full 'New Journal of Chemistry'
_journal_page_first 16913
_journal_page_last 16926
_journal_paper_doi 10.1039/D3NJ02890A
_journal_volume 47
_journal_year 2023
_chemical_formula_sum 'C29 H37 Cl0.5 Co2 N7.5 O11.5'
_chemical_formula_weight 810.24
_space_group_crystal_system monoclinic
_space_group_IT_number 14
_space_group_name_Hall '-P 2yn'
_space_group_name_H-M_alt 'P 1 21/n 1'
_atom_sites_solution_hydrogens geom
_audit_creation_method SHELXL-2016/6
_audit_update_record
;
2023-08-09 deposited with the CCDC.	2023-08-17 downloaded from the CCDC.
;
_cell_angle_alpha 90
_cell_angle_beta 98.489(2)
_cell_angle_gamma 90
_cell_formula_units_Z 8
_cell_length_a 18.8154(13)
_cell_length_b 16.5565(13)
_cell_length_c 23.0218(17)
_cell_measurement_reflns_used 900
_cell_measurement_temperature 273(2)
_cell_measurement_theta_max 25.074
_cell_measurement_theta_min 1.789
_cell_volume 7093.1(9)
_computing_structure_refinement 'SHELXL-2018/3 (Sheldrick, 2018)'
_computing_structure_solution 'SHELXT 2014/5 (Sheldrick, 2014)'
_diffrn_ambient_temperature 273(2)
_diffrn_measured_fraction_theta_full 0.997
_diffrn_measured_fraction_theta_max 0.997
_diffrn_measurement_device_type 'BRUKER D8 QUEST AREA DETECTOR'
_diffrn_radiation_type MoK\a
_diffrn_radiation_wavelength 0.71073
_diffrn_reflns_av_R_equivalents 0.0560
_diffrn_reflns_av_unetI/netI 0.0385
_diffrn_reflns_Laue_measured_fraction_full 0.997
_diffrn_reflns_Laue_measured_fraction_max 0.997
_diffrn_reflns_limit_h_max 22
_diffrn_reflns_limit_h_min -22
_diffrn_reflns_limit_k_max 19
_diffrn_reflns_limit_k_min -19
_diffrn_reflns_limit_l_max 27
_diffrn_reflns_limit_l_min -27
_diffrn_reflns_number 88692
_diffrn_reflns_point_group_measured_fraction_full 0.997
_diffrn_reflns_point_group_measured_fraction_max 0.997
_diffrn_reflns_theta_full 25.074
_diffrn_reflns_theta_max 25.074
_diffrn_reflns_theta_min 1.789
_exptl_absorpt_coefficient_mu 1.040
_exptl_absorpt_correction_T_max 0.812
_exptl_absorpt_correction_T_min 0.695
_exptl_absorpt_correction_type multi-scan
_exptl_absorpt_process_details SADABS
_exptl_crystal_colour black
_exptl_crystal_density_diffrn 1.517
_exptl_crystal_description brown
_exptl_crystal_F_000 3344
_exptl_crystal_size_max 0.4
_exptl_crystal_size_mid 0.3
_exptl_crystal_size_min 0.2
_refine_diff_density_max 1.738
_refine_diff_density_min -1.985
_refine_diff_density_rms 0.103
_refine_ls_extinction_method none
_refine_ls_goodness_of_fit_ref 1.051
_refine_ls_hydrogen_treatment constr
_refine_ls_matrix_type full
_refine_ls_number_parameters 939
_refine_ls_number_reflns 12549
_refine_ls_number_restraints 76
_refine_ls_restrained_S_all 1.074
_refine_ls_R_factor_all 0.1064
_refine_ls_R_factor_gt 0.0759
_refine_ls_shift/su_max 0.001
_refine_ls_shift/su_mean 0.000
_refine_ls_structure_factor_coef Fsqd
_refine_ls_weighting_details 'w=1/[\s^2^(Fo^2^)+(0.1346P)^2^+14.6631P] where P=(Fo^2^+2Fc^2^)/3'
_refine_ls_weighting_scheme calc
_refine_ls_wR_factor_gt 0.2166
_refine_ls_wR_factor_ref 0.2439
_reflns_Friedel_coverage 0.000
_reflns_number_gt 8904
_reflns_number_total 12555
_reflns_threshold_expression 'I > 2\s(I)'
_cod_data_source_file d3nj02890a2.cif
_cod_data_source_block 2
_cod_depositor_comments
;
The following automatic conversions were performed:

data item '_exptl_absorpt_correction_type' value 'MULTI SCAN' was
changed to 'multi-scan' in accordance with the
/home/data/users/saulius/crontab/automatic-downloads/rss-feeds/RSC/lib/dictionaries/cif_core.dic
dictionary named 'cif_core.dic' version 2.4.2 last updated on
2011-04-26.

Automatic conversion script
Id: cif_fix_values 8170 2020-07-09 18:12:32Z antanas 

 Adding full bibliography for 7062677--7062678.cif.
;
_cod_original_sg_symbol_H-M 'P 21/n'
_cod_original_formula_sum 'C29 H37 Cl0.50 Co2 N7.50 O11.50'
_cod_database_code 7062678
_shelx_shelxl_version_number 2016/6
_shelx_space_group_comment
;
The symmetry employed for this shelxl refinement is uniquely defined
by the following loop, which should always be used as a source of
symmetry information in preference to the above space-group names.
They are only intended as comments.
;

loop_
_space_group_symop_operation_xyz
'x, y, z'
'-x+1/2, y+1/2, -z+1/2'
'-x, -y, -z'
'x-1/2, -y-1/2, z-1/2'

loop_
_atom_site_label
_atom_site_type_symbol
_atom_site_fract_x
_atom_site_fract_y
_atom_site_fract_z
_atom_site_U_iso_or_equiv
_atom_site_adp_type
_atom_site_occupancy
_atom_site_site_symmetry_order
_atom_site_calc_flag
_atom_site_refinement_flags_posn
_atom_site_refinement_flags_adp
_atom_site_refinement_flags_occupancy
_atom_site_disorder_assembly
_atom_site_disorder_group
Co1 Co 0.71737(4) 0.40453(5) 0.62788(3) 0.0469(2) Uani 1 1 d . . . . .
Co2 Co 0.66545(5) 0.28821(5) 0.53054(3) 0.0543(3) Uani 1 1 d . . . . .
Co3 Co 0.68500(4) 0.39995(5) 0.20597(3) 0.0475(2) Uani 1 1 d . . . . .
Co4 Co 0.65800(5) 0.29964(5) 0.09698(4) 0.0580(3) Uani 1 1 d . . . . .
N1 N 0.7967(3) 0.3978(3) 0.6939(2) 0.0595(14) Uani 1 1 d . . . . .
H1N H 0.779805 0.361261 0.722463 0.071 Uiso 1 1 calc R U . . .
N2 N 0.6648(3) 0.4902(3) 0.6646(2) 0.0577(13) Uani 1 1 d . . . . .
H2N H 0.635528 0.461563 0.689913 0.069 Uiso 1 1 calc R U . . .
N3 N 0.7694(3) 0.4870(4) 0.5925(3) 0.0683(15) Uani 1 1 d . . . . .
N4 N 0.7705(4) 0.4802(4) 0.5421(3) 0.0835(19) Uani 1 1 d . . . . .
N5 N 0.7726(6) 0.4779(7) 0.4921(4) 0.145(4) Uani 1 1 d . . . . .
N6 N 0.6722(4) 0.2884(5) 0.4452(2) 0.086(2) Uani 1 1 d . . . . .
N7 N 0.7134(4) 0.2733(5) 0.4150(3) 0.091(2) Uani 1 1 d . . . . .
N8 N 0.7524(6) 0.2665(7) 0.3813(5) 0.144(4) Uani 1 1 d . U . . .
N9 N 0.4867(4) 0.0934(4) 0.8146(3) 0.0761(17) Uani 1 1 d . . . . .
N10 N 0.7613(3) 0.4807(3) 0.2312(2) 0.0534(12) Uani 1 1 d . . . . .
H10N H 0.805134 0.449491 0.243698 0.064 Uiso 1 1 calc R U . . .
N11 N 0.6626(3) 0.3768(3) 0.2863(2) 0.0554(13) Uani 1 1 d . . . . .
H11N H 0.697682 0.336292 0.303024 0.067 Uiso 1 1 calc R U . . .
N12 N 0.6145(3) 0.4845(3) 0.1967(3) 0.0676(15) Uani 1 1 d . . . . .
N13 N 0.5690(4) 0.4795(4) 0.1559(3) 0.0723(16) Uani 1 1 d . . . . .
N14 N 0.5238(5) 0.4791(5) 0.1174(5) 0.128(3) Uani 1 1 d . . . . .
N15 N 1.0390(4) 0.1006(4) 0.2802(3) 0.0744(17) Uani 1 1 d . . . . .
O1 O 0.7577(2) 0.3201(2) 0.58284(17) 0.0521(10) Uani 1 1 d . . . . .
O2 O 0.6439(2) 0.4002(2) 0.55951(16) 0.0516(10) Uani 1 1 d . . . . .
O3 O 0.7313(3) 0.1725(3) 0.5410(2) 0.0758(14) Uani 1 1 d . . . . .
O4 O 0.5448(3) 0.3022(3) 0.5024(2) 0.0752(14) Uani 1 1 d . . . . .
O5 O 0.6677(2) 0.3267(2) 0.67138(16) 0.0465(9) Uani 1 1 d . . . . .
O6 O 0.6258(2) 0.2374(3) 0.60082(16) 0.0578(11) Uani 1 1 d . . . . .
O7 O 0.5198(4) 0.0643(5) 0.8597(3) 0.123(2) Uani 1 1 d . U . . .
O8 O 0.4232(3) 0.0833(4) 0.7990(3) 0.103(2) Uani 1 1 d . . . . .
O9 O 0.6995(2) 0.4092(2) 0.12427(17) 0.0527(10) Uani 1 1 d . . . . .
O10 O 0.6148(2) 0.3216(2) 0.17034(18) 0.0559(10) Uani 1 1 d . . . . .
O11 O 0.7385(5) 0.3224(4) 0.0390(3) 0.1229(19) Uani 1 1 d . . . . .
O12 O 0.5981(4) 0.1856(4) 0.1094(3) 0.1090(15) Uani 1 1 d . . . . .
O13 O 0.7609(2) 0.3209(2) 0.22336(16) 0.0489(9) Uani 1 1 d . . . . .
O14 O 0.7445(2) 0.2391(3) 0.14437(18) 0.0564(10) Uani 1 1 d . . . . .
O15 O 1.0761(4) 0.1218(4) 0.3249(3) 0.110(2) Uani 1 1 d . . . . .
O16 O 1.0545(3) 0.0447(4) 0.2497(3) 0.104(2) Uani 1 1 d . . . . .
C1 C 0.8108(11) 0.1063(12) 0.4700(8) 0.099(7) Uani 0.483(14) 1 d . U P A 1
H1A H 0.801965 0.135506 0.433623 0.148 Uiso 0.483(14) 1 calc R U P A 1
H1B H 0.824648 0.051947 0.462619 0.148 Uiso 0.483(14) 1 calc R U P A 1
H1C H 0.848629 0.132282 0.495898 0.148 Uiso 0.483(14) 1 calc R U P A 1
C2 C 0.7372(11) 0.1052(12) 0.5007(10) 0.085(6) Uani 0.483(14) 1 d . . P A 1
H2A H 0.695994 0.106202 0.469966 0.102 Uiso 0.483(14) 1 calc R U P A 1
H2B H 0.735581 0.054855 0.522040 0.102 Uiso 0.483(14) 1 calc R U P A 1
C2X C 0.7002(13) 0.0898(10) 0.5277(8) 0.091(6) Uani 0.517(14) 1 d . . P A 2
H2X1 H 0.739643 0.053737 0.523070 0.109 Uiso 0.517(14) 1 calc R U P A 2
H2X2 H 0.669520 0.092461 0.490038 0.109 Uiso 0.517(14) 1 calc R U P A 2
C1X C 0.6568(12) 0.0506(10) 0.5716(8) 0.113(8) Uani 0.517(14) 1 d . . P A 2
H1X1 H 0.688324 0.037314 0.606959 0.170 Uiso 0.517(14) 1 calc R U P A 2
H1X2 H 0.634190 0.002368 0.554706 0.170 Uiso 0.517(14) 1 calc R U P A 2
H1X3 H 0.620699 0.087709 0.580486 0.170 Uiso 0.517(14) 1 calc R U P A 2
C3 C 0.7837(4) 0.1792(4) 0.5888(3) 0.0637(17) Uani 1 1 d . . . . .
C4 C 0.8246(5) 0.1164(5) 0.6150(4) 0.088(2) Uani 1 1 d . . . . .
H4 H 0.816952 0.063975 0.600842 0.106 Uiso 1 1 calc R U . . .
C5 C 0.8774(5) 0.1318(7) 0.6628(4) 0.098(3) Uani 1 1 d . . . . .
H5 H 0.905230 0.089626 0.680423 0.118 Uiso 1 1 calc R U . . .
C6 C 0.8884(4) 0.2079(6) 0.6838(4) 0.086(2) Uani 1 1 d . . . . .
H6 H 0.922538 0.216997 0.716689 0.103 Uiso 1 1 calc R U . . .
C7 C 0.8497(4) 0.2725(5) 0.6570(3) 0.0654(18) Uani 1 1 d . . . . .
C8 C 0.7967(3) 0.2576(4) 0.6102(3) 0.0541(15) Uani 1 1 d . . . . .
C9 C 0.8625(4) 0.3580(5) 0.6764(3) 0.074(2) Uani 1 1 d . . . . .
H9A H 0.878193 0.388617 0.644682 0.089 Uiso 1 1 calc R U . . .
H9B H 0.900911 0.359326 0.709498 0.089 Uiso 1 1 calc R U . . .
C10 C 0.8205(5) 0.4718(5) 0.7271(3) 0.082(2) Uani 1 1 d . . . . .
H10A H 0.841377 0.508847 0.701614 0.098 Uiso 1 1 calc R U . . .
H10B H 0.857338 0.458023 0.759610 0.098 Uiso 1 1 calc R U . . .
C11 C 0.7581(5) 0.5133(5) 0.7506(4) 0.090(3) Uani 1 1 d . . . . .
H11A H 0.733244 0.474023 0.771513 0.108 Uiso 1 1 calc R U . . .
H11B H 0.776979 0.554934 0.778298 0.108 Uiso 1 1 calc R U . . .
C12 C 0.7053(5) 0.5509(4) 0.7026(3) 0.080(2) Uani 1 1 d . . . . .
H12A H 0.671906 0.584366 0.720134 0.096 Uiso 1 1 calc R U . . .
H12B H 0.731063 0.585470 0.678780 0.096 Uiso 1 1 calc R U . . .
C13 C 0.6121(4) 0.5342(4) 0.6204(3) 0.074(2) Uani 1 1 d . . . . .
H13A H 0.590930 0.577907 0.640028 0.088 Uiso 1 1 calc R U . . .
H13B H 0.637855 0.557890 0.591078 0.088 Uiso 1 1 calc R U . . .
C14 C 0.5549(4) 0.4832(4) 0.5910(3) 0.0643(18) Uani 1 1 d . . . . .
C15 C 0.4806(5) 0.5021(5) 0.5884(4) 0.082(2) Uani 1 1 d . . . . .
H15 H 0.466803 0.546924 0.608397 0.098 Uiso 1 1 calc R U . . .
C16 C 0.4295(4) 0.4546(6) 0.5567(4) 0.087(3) Uani 1 1 d . . . . .
H16 H 0.381207 0.468430 0.554312 0.105 Uiso 1 1 calc R U . . .
C17 C 0.4482(4) 0.3872(6) 0.5285(3) 0.079(2) Uani 1 1 d . . . . .
H17 H 0.412803 0.354719 0.507868 0.095 Uiso 1 1 calc R U . . .
C18 C 0.5198(3) 0.3670(5) 0.5304(3) 0.0615(17) Uani 1 1 d . . . . .
C19 C 0.5733(3) 0.4170(4) 0.5616(3) 0.0544(16) Uani 1 1 d . . . . .
C20 C 0.4955(6) 0.2467(8) 0.4733(6) 0.139(5) Uani 1 1 d . . . . .
H20A H 0.474412 0.269395 0.435825 0.166 Uiso 1 1 calc R U . . .
H20B H 0.457044 0.238222 0.496463 0.166 Uiso 1 1 calc R U . . .
C21 C 0.5282(6) 0.1689(7) 0.4631(5) 0.129(4) Uani 1 1 d . . . . .
H21A H 0.491769 0.132420 0.445127 0.193 Uiso 1 1 calc R U . . .
H21B H 0.550459 0.146867 0.499941 0.193 Uiso 1 1 calc R U . . .
H21C H 0.563734 0.176254 0.437705 0.193 Uiso 1 1 calc R U . . .
C22 C 0.6327(3) 0.2635(3) 0.6523(2) 0.0450(13) Uani 1 1 d . . . . .
C23 C 0.5976(3) 0.2180(3) 0.6955(2) 0.0446(13) Uani 1 1 d . . . . .
C24 C 0.5348(3) 0.1741(4) 0.6764(3) 0.0574(16) Uani 1 1 d . . . . .
H24 H 0.517084 0.171101 0.636530 0.069 Uiso 1 1 calc R U . . .
C25 C 0.5000(4) 0.1362(4) 0.7160(3) 0.0587(16) Uani 1 1 d . . . . .
H25 H 0.456822 0.109804 0.703679 0.070 Uiso 1 1 calc R U . . .
C26 C 0.5286(3) 0.1366(3) 0.7747(3) 0.0536(15) Uani 1 1 d . . . . .
C27 C 0.5926(3) 0.1754(3) 0.7962(3) 0.0504(14) Uani 1 1 d . . . . .
C28 C 0.6252(3) 0.2176(3) 0.7549(2) 0.0452(13) Uani 1 1 d . . . . .
H28 H 0.666934 0.246612 0.767604 0.054 Uiso 1 1 calc R U . . .
C29 C 0.6276(4) 0.1773(4) 0.8598(3) 0.0691(19) Uani 1 1 d . . . . .
H29A H 0.592206 0.190427 0.884385 0.104 Uiso 1 1 calc R U . . .
H29B H 0.664899 0.217378 0.864719 0.104 Uiso 1 1 calc R U . . .
H29C H 0.647935 0.125312 0.870741 0.104 Uiso 1 1 calc R U . . .
C30 C 0.7487(7) 0.1927(6) 0.0005(4) 0.1229(19) Uani 1 1 d D . . . .
H30A H 0.720018 0.162069 -0.029674 0.184 Uiso 1 1 calc DR U . . .
H30B H 0.730797 0.185068 0.037105 0.184 Uiso 1 1 calc R U . . .
H30C H 0.797687 0.174658 0.004464 0.184 Uiso 1 1 calc R U . . .
C31 C 0.7450(7) 0.2815(6) -0.0156(4) 0.1229(19) Uani 1 1 d D . . . .
H31A H 0.788192 0.298416 -0.030635 0.147 Uiso 1 1 calc R U . . .
H31B H 0.703685 0.292498 -0.045066 0.147 Uiso 1 1 calc R U . . .
C32 C 0.7859(4) 0.3803(4) 0.0629(3) 0.0622(17) Uani 1 1 d . . . . .
C33 C 0.8514(5) 0.3966(5) 0.0452(3) 0.079(2) Uani 1 1 d . . . . .
H33 H 0.866019 0.367586 0.014445 0.094 Uiso 1 1 calc R U . . .
C34 C 0.8955(4) 0.4565(5) 0.0736(3) 0.080(2) Uani 1 1 d . . . . .
H34 H 0.940308 0.466218 0.062465 0.096 Uiso 1 1 calc R U . . .
C35 C 0.8737(4) 0.5013(5) 0.1177(3) 0.0706(19) Uani 1 1 d . . . . .
H35 H 0.902995 0.542064 0.135738 0.085 Uiso 1 1 calc R U . . .
C36 C 0.8074(4) 0.4858(4) 0.1356(3) 0.0570(15) Uani 1 1 d . . . . .
C37 C 0.7634(3) 0.4244(4) 0.1081(3) 0.0518(14) Uani 1 1 d . . . . .
C38 C 0.7776(4) 0.5335(4) 0.1822(3) 0.0628(17) Uani 1 1 d . . . . .
H38A H 0.812158 0.574328 0.197869 0.075 Uiso 1 1 calc R U . . .
H38B H 0.734013 0.560785 0.164794 0.075 Uiso 1 1 calc R U . . .
C39 C 0.7518(4) 0.5338(4) 0.2817(3) 0.0708(19) Uani 1 1 d . . . . .
H39A H 0.710435 0.568394 0.270722 0.085 Uiso 1 1 calc R U . . .
H39B H 0.793782 0.568097 0.290877 0.085 Uiso 1 1 calc R U . . .
C40 C 0.7416(5) 0.4865(5) 0.3350(3) 0.077(2) Uani 1 1 d . . . . .
H40A H 0.745882 0.522524 0.368548 0.093 Uiso 1 1 calc R U . . .
H40B H 0.779433 0.446397 0.342546 0.093 Uiso 1 1 calc R U . . .
C41 C 0.6687(4) 0.4439(4) 0.3288(3) 0.0674(19) Uani 1 1 d . . . . .
H41A H 0.661290 0.423196 0.366843 0.081 Uiso 1 1 calc R U . . .
H41B H 0.631112 0.483002 0.316409 0.081 Uiso 1 1 calc R U . . .
C42 C 0.5909(4) 0.3395(5) 0.2865(3) 0.071(2) Uani 1 1 d . . . . .
H42A H 0.554344 0.376655 0.268433 0.085 Uiso 1 1 calc R U . . .
H42B H 0.583399 0.331332 0.326839 0.085 Uiso 1 1 calc R U . . .
C43 C 0.5817(3) 0.2605(4) 0.2548(3) 0.0618(17) Uani 1 1 d . . . . .
C44 C 0.5578(4) 0.1909(5) 0.2815(4) 0.077(2) Uani 1 1 d . . . . .
H44 H 0.550034 0.192647 0.320503 0.093 Uiso 1 1 calc R U . . .
C45 C 0.5459(4) 0.1204(6) 0.2499(4) 0.091(3) Uani 1 1 d . . . . .
H45 H 0.529394 0.074890 0.267478 0.109 Uiso 1 1 calc R U . . .
C46 C 0.5582(4) 0.1169(5) 0.1924(4) 0.079(2) Uani 1 1 d . . . . .
H46 H 0.549548 0.069320 0.171127 0.094 Uiso 1 1 calc R U . . .
C47 C 0.5830(3) 0.1831(4) 0.1670(3) 0.0636(17) Uani 1 1 d . . . . .
C48 C 0.5941(3) 0.2561(4) 0.1980(3) 0.0536(15) Uani 1 1 d . . . . .
C49 C 0.5777(6) 0.1135(6) 0.0736(4) 0.1090(15) Uani 1 1 d D . . . .
H49A H 0.602761 0.066704 0.091902 0.131 Uiso 1 1 calc R U . . .
H49B H 0.526471 0.104138 0.071346 0.131 Uiso 1 1 calc R U . . .
C50 C 0.5949(6) 0.1238(6) 0.0177(4) 0.1090(15) Uani 1 1 d D . . . .
H50A H 0.586780 0.074116 -0.003757 0.164 Uiso 1 1 calc R U . . .
H50B H 0.644528 0.138818 0.020320 0.164 Uiso 1 1 calc DR U . . .
H50C H 0.565289 0.165482 -0.002149 0.164 Uiso 1 1 calc R U . . .
C51 C 0.7780(3) 0.2623(3) 0.1920(3) 0.0469(13) Uani 1 1 d . . . . .
C52 C 0.8464(3) 0.2206(3) 0.2159(3) 0.0452(13) Uani 1 1 d . . . . .
C53 C 0.8846(3) 0.1789(3) 0.1779(3) 0.0526(14) Uani 1 1 d . . . . .
H53 H 0.867925 0.177132 0.137860 0.063 Uiso 1 1 calc R U . . .
C54 C 0.9471(3) 0.1408(4) 0.2005(3) 0.0581(16) Uani 1 1 d . . . . .
H54 H 0.973408 0.112803 0.175782 0.070 Uiso 1 1 calc R U . . .
C55 C 0.9709(3) 0.1440(3) 0.2601(3) 0.0555(15) Uani 1 1 d . . . . .
C56 C 0.9346(3) 0.1839(3) 0.3005(3) 0.0539(15) Uani 1 1 d . . . . .
C57 C 0.8708(3) 0.2225(3) 0.2757(3) 0.0504(14) Uani 1 1 d . . . . .
H57 H 0.843991 0.250130 0.300153 0.061 Uiso 1 1 calc R U . . .
C58 C 0.9548(5) 0.1882(5) 0.3657(3) 0.079(2) Uani 1 1 d . . . . .
H58A H 0.921212 0.222005 0.381934 0.119 Uiso 1 1 calc R U . . .
H58B H 1.002235 0.210314 0.375069 0.119 Uiso 1 1 calc R U . . .
H58C H 0.953854 0.134877 0.382047 0.119 Uiso 1 1 calc R U . . .
O1W O 0.5840(3) 0.3207(4) 0.0270(2) 0.0972(18) Uani 1 1 d . . . . .
O2W O 0.4512(5) 0.2953(8) 0.0391(5) 0.203(5) Uani 1 1 d . . . . .
O3W O 0.9085(10) -0.0346(12) 0.5213(8) 0.158(6) Uiso 0.5 1 d . . P . .
O4W O 0.3736(9) 0.1758(11) -0.0207(8) 0.142(6) Uiso 0.5 1 d . . P . .
O21 O 0.8346(4) 0.2308(5) 0.8846(3) 0.140(3) Uani 1 1 d D . . . .
Cl1 Cl 0.84380(16) 0.2955(2) 0.84772(10) 0.1162(10) Uani 1 1 d D . . . .
O22A O 0.9050(6) 0.2710(13) 0.8226(6) 0.190(8) Uani 0.67(2) 1 d D U P B 1
O23A O 0.8561(9) 0.3602(7) 0.8844(7) 0.186(8) Uani 0.67(2) 1 d D U P B 1
O24A O 0.7842(6) 0.3064(10) 0.8058(5) 0.123(6) Uani 0.67(2) 1 d D U P B 1
O22B O 0.8970(9) 0.3390(12) 0.8372(9) 0.103(8) Uani 0.33(2) 1 d D U P B 2
O23B O 0.8027(15) 0.2694(16) 0.7922(7) 0.127(12) Uani 0.33(2) 1 d D U P B 2
O24B O 0.7929(18) 0.3548(14) 0.8677(16) 0.30(3) Uani 0.33(2) 1 d D U P B 2

loop_
_atom_site_aniso_label
_atom_site_aniso_U_11
_atom_site_aniso_U_22
_atom_site_aniso_U_33
_atom_site_aniso_U_23
_atom_site_aniso_U_13
_atom_site_aniso_U_12
Co1 0.0534(5) 0.0476(4) 0.0407(4) 0.0025(3) 0.0107(3) -0.0062(3)
Co2 0.0599(5) 0.0665(5) 0.0355(4) -0.0012(4) 0.0038(4) 0.0028(4)
Co3 0.0527(5) 0.0449(4) 0.0460(4) -0.0021(3) 0.0109(3) 0.0107(3)
Co4 0.0685(6) 0.0559(5) 0.0487(5) -0.0056(4) 0.0059(4) -0.0046(4)
N1 0.058(3) 0.070(3) 0.047(3) -0.002(2) 0.000(2) -0.019(3)
N2 0.077(4) 0.045(3) 0.057(3) 0.002(2) 0.027(3) -0.005(2)
N3 0.087(4) 0.068(4) 0.054(3) 0.005(3) 0.026(3) -0.023(3)
N4 0.104(5) 0.079(4) 0.075(5) 0.020(4) 0.039(4) -0.009(4)
N5 0.216(11) 0.149(9) 0.082(6) 0.012(6) 0.058(7) -0.056(8)
N6 0.095(5) 0.128(6) 0.038(3) 0.005(3) 0.018(3) 0.018(4)
N7 0.094(5) 0.130(6) 0.050(4) -0.004(4) 0.019(4) 0.018(4)
N8 0.135(6) 0.182(8) 0.125(6) 0.007(6) 0.055(6) 0.057(6)
N9 0.093(5) 0.058(4) 0.081(4) 0.006(3) 0.024(4) -0.020(3)
N10 0.065(3) 0.050(3) 0.046(3) -0.008(2) 0.010(2) 0.008(2)
N11 0.058(3) 0.062(3) 0.049(3) 0.000(2) 0.014(2) 0.016(2)
N12 0.074(4) 0.059(3) 0.068(4) -0.001(3) 0.005(3) 0.025(3)
N13 0.070(4) 0.056(3) 0.090(5) 0.010(3) 0.009(4) 0.021(3)
N14 0.102(6) 0.105(6) 0.159(8) -0.003(6) -0.039(6) 0.029(5)
N15 0.068(4) 0.061(4) 0.098(5) 0.024(4) 0.028(4) 0.021(3)
O1 0.052(2) 0.060(2) 0.044(2) 0.0018(19) 0.0074(18) 0.0047(19)
O2 0.054(2) 0.060(2) 0.040(2) 0.0102(18) 0.0067(18) 0.0043(19)
O3 0.091(4) 0.070(3) 0.062(3) -0.015(2) -0.002(3) 0.016(3)
O4 0.061(3) 0.105(4) 0.054(3) -0.006(3) -0.008(2) 0.004(3)
O5 0.053(2) 0.048(2) 0.038(2) 0.0025(17) 0.0052(17) -0.0071(18)
O6 0.071(3) 0.065(3) 0.036(2) -0.0045(19) 0.0027(19) -0.014(2)
O7 0.141(5) 0.135(5) 0.089(4) 0.037(4) 0.008(4) -0.053(4)
O8 0.081(4) 0.093(4) 0.143(6) 0.030(4) 0.044(4) -0.014(3)
O9 0.058(3) 0.052(2) 0.048(2) -0.0001(18) 0.0103(19) 0.0013(19)
O10 0.057(3) 0.053(2) 0.057(2) 0.002(2) 0.008(2) 0.0033(19)
O11 0.183(5) 0.109(3) 0.088(3) -0.040(3) 0.057(3) -0.029(4)
O12 0.138(4) 0.087(3) 0.103(3) -0.017(3) 0.019(3) -0.028(3)
O13 0.055(2) 0.047(2) 0.045(2) -0.0053(17) 0.0089(18) 0.0112(18)
O14 0.059(3) 0.054(2) 0.056(3) -0.014(2) 0.008(2) 0.003(2)
O15 0.085(4) 0.111(5) 0.125(6) 0.008(4) -0.012(4) 0.032(4)
O16 0.117(5) 0.099(4) 0.108(4) 0.026(4) 0.054(4) 0.063(4)
C1 0.106(10) 0.098(10) 0.088(9) -0.012(7) 0.001(7) 0.010(7)
C2 0.094(14) 0.075(12) 0.082(13) -0.035(10) 0.000(10) 0.002(10)
C2X 0.134(18) 0.067(10) 0.073(11) -0.035(9) 0.022(11) -0.016(10)
C1X 0.19(2) 0.068(11) 0.077(11) -0.012(9) -0.002(12) -0.009(12)
C3 0.069(4) 0.066(4) 0.056(4) 0.001(3) 0.011(3) 0.016(3)
C4 0.099(6) 0.079(5) 0.091(6) 0.002(5) 0.025(5) 0.030(5)
C5 0.093(6) 0.116(8) 0.081(6) 0.023(5) -0.001(5) 0.050(6)
C6 0.068(5) 0.108(7) 0.077(5) 0.006(5) -0.004(4) 0.023(5)
C7 0.051(4) 0.086(5) 0.059(4) 0.004(4) 0.008(3) 0.006(3)
C8 0.048(3) 0.068(4) 0.048(3) 0.002(3) 0.009(3) 0.011(3)
C9 0.054(4) 0.095(6) 0.071(5) -0.002(4) 0.001(3) -0.016(4)
C10 0.093(6) 0.077(5) 0.070(5) -0.007(4) -0.007(4) -0.029(4)
C11 0.127(7) 0.069(5) 0.075(5) -0.026(4) 0.019(5) -0.036(5)
C12 0.113(6) 0.053(4) 0.077(5) -0.009(4) 0.027(5) -0.016(4)
C13 0.085(5) 0.056(4) 0.086(5) 0.018(4) 0.035(4) 0.011(4)
C14 0.072(4) 0.068(4) 0.057(4) 0.024(3) 0.022(3) 0.018(4)
C15 0.085(6) 0.083(5) 0.086(5) 0.029(4) 0.043(5) 0.029(5)
C16 0.058(5) 0.126(8) 0.082(6) 0.041(6) 0.024(4) 0.023(5)
C17 0.049(4) 0.129(7) 0.060(4) 0.030(5) 0.010(3) 0.012(4)
C18 0.054(4) 0.090(5) 0.040(3) 0.021(3) 0.002(3) 0.004(3)
C19 0.055(4) 0.069(4) 0.041(3) 0.025(3) 0.014(3) 0.012(3)
C20 0.087(7) 0.141(10) 0.168(11) -0.049(9) -0.047(7) -0.015(7)
C21 0.115(8) 0.134(10) 0.129(9) -0.050(8) -0.012(7) -0.015(7)
C22 0.045(3) 0.045(3) 0.044(3) 0.003(2) 0.001(2) 0.001(2)
C23 0.049(3) 0.039(3) 0.046(3) -0.001(2) 0.004(2) -0.002(2)
C24 0.058(4) 0.057(4) 0.053(4) -0.002(3) -0.007(3) -0.011(3)
C25 0.058(4) 0.047(3) 0.070(4) -0.002(3) 0.006(3) -0.019(3)
C26 0.064(4) 0.039(3) 0.060(4) 0.003(3) 0.017(3) -0.008(3)
C27 0.059(4) 0.041(3) 0.051(3) 0.002(3) 0.008(3) 0.004(3)
C28 0.043(3) 0.043(3) 0.048(3) 0.000(2) 0.004(2) -0.007(2)
C29 0.090(5) 0.069(4) 0.045(4) 0.013(3) 0.001(3) -0.006(4)
C30 0.183(5) 0.109(3) 0.088(3) -0.040(3) 0.057(3) -0.029(4)
C31 0.183(5) 0.109(3) 0.088(3) -0.040(3) 0.057(3) -0.029(4)
C32 0.083(5) 0.058(4) 0.049(4) 0.002(3) 0.019(3) -0.004(3)
C33 0.094(6) 0.082(5) 0.064(5) 0.009(4) 0.029(4) 0.017(4)
C34 0.076(5) 0.103(6) 0.063(5) 0.020(4) 0.021(4) 0.003(5)
C35 0.072(5) 0.079(5) 0.059(4) 0.014(4) 0.005(4) -0.010(4)
C36 0.064(4) 0.056(4) 0.050(3) 0.014(3) 0.007(3) 0.002(3)
C37 0.064(4) 0.047(3) 0.044(3) 0.003(3) 0.009(3) 0.001(3)
C38 0.082(5) 0.042(3) 0.064(4) -0.003(3) 0.009(3) -0.005(3)
C39 0.082(5) 0.059(4) 0.073(5) -0.028(4) 0.018(4) 0.000(3)
C40 0.101(6) 0.083(5) 0.051(4) -0.015(4) 0.022(4) 0.005(4)
C41 0.086(5) 0.073(4) 0.047(4) -0.007(3) 0.023(3) 0.019(4)
C42 0.057(4) 0.095(5) 0.067(4) 0.015(4) 0.027(3) 0.019(4)
C43 0.048(4) 0.064(4) 0.075(5) 0.014(3) 0.014(3) 0.009(3)
C44 0.056(4) 0.096(6) 0.080(5) 0.035(5) 0.009(4) 0.005(4)
C45 0.072(5) 0.080(6) 0.113(7) 0.037(5) -0.009(5) -0.017(4)
C46 0.068(5) 0.070(5) 0.091(6) 0.021(4) -0.010(4) -0.010(4)
C47 0.049(4) 0.060(4) 0.078(5) 0.008(3) -0.001(3) 0.000(3)
C48 0.039(3) 0.056(4) 0.064(4) 0.014(3) 0.003(3) 0.005(3)
C49 0.138(4) 0.087(3) 0.103(3) -0.017(3) 0.019(3) -0.028(3)
C50 0.138(4) 0.087(3) 0.103(3) -0.017(3) 0.019(3) -0.028(3)
C51 0.050(3) 0.044(3) 0.050(3) -0.002(3) 0.017(3) 0.000(3)
C52 0.044(3) 0.033(3) 0.062(4) -0.007(2) 0.018(3) -0.003(2)
C53 0.059(4) 0.043(3) 0.058(4) -0.006(3) 0.018(3) 0.000(3)
C54 0.061(4) 0.047(3) 0.073(4) -0.004(3) 0.030(3) 0.008(3)
C55 0.052(4) 0.039(3) 0.079(5) 0.011(3) 0.021(3) 0.007(3)
C56 0.064(4) 0.039(3) 0.058(4) 0.005(3) 0.009(3) 0.002(3)
C57 0.052(3) 0.042(3) 0.060(4) -0.006(3) 0.019(3) 0.003(3)
C58 0.093(6) 0.077(5) 0.066(5) 0.008(4) 0.007(4) 0.021(4)
O1W 0.108(4) 0.104(4) 0.070(3) 0.001(3) -0.022(3) -0.015(3)
O2W 0.110(6) 0.329(16) 0.174(9) -0.059(10) 0.031(6) -0.001(8)
O21 0.158(7) 0.138(6) 0.122(6) 0.034(5) 0.013(5) 0.033(5)
Cl1 0.119(2) 0.154(3) 0.0653(13) 0.0230(15) -0.0194(14) -0.0396(19)
O22A 0.121(10) 0.331(19) 0.128(10) -0.049(11) 0.057(8) -0.041(11)
O23A 0.174(13) 0.120(9) 0.232(14) -0.071(9) -0.075(11) -0.019(8)
O24A 0.108(8) 0.169(12) 0.076(7) 0.050(7) -0.040(6) -0.039(8)
O22B 0.087(12) 0.118(15) 0.099(13) -0.015(11) -0.005(10) -0.001(11)
O23B 0.132(17) 0.134(18) 0.112(16) -0.001(13) 0.010(13) 0.005(13)
O24B 0.32(3) 0.28(3) 0.32(3) -0.005(19) 0.06(2) 0.00(2)

loop_
_atom_type_symbol
_atom_type_description
_atom_type_scat_dispersion_real
_atom_type_scat_dispersion_imag
_atom_type_scat_source
C C 0.0033 0.0016 'International Tables Vol C Tables 4.2.6.8 and 6.1.1.4'
H H 0.0000 0.0000 'International Tables Vol C Tables 4.2.6.8 and 6.1.1.4'
N N 0.0061 0.0033 'International Tables Vol C Tables 4.2.6.8 and 6.1.1.4'
O O 0.0106 0.0060 'International Tables Vol C Tables 4.2.6.8 and 6.1.1.4'
Cl Cl 0.1484 0.1585 'International Tables Vol C Tables 4.2.6.8 and 6.1.1.4'
Co Co 0.3494 0.9721 'International Tables Vol C Tables 4.2.6.8 and 6.1.1.4'

loop_
_geom_angle_atom_site_label_1
_geom_angle_atom_site_label_2
_geom_angle_atom_site_label_3
_geom_angle
_geom_angle_site_symmetry_1
_geom_angle_site_symmetry_3
_geom_angle_publ_flag
N3 Co1 O2 91.7(2) . . ?
N3 Co1 O5 174.1(2) . . ?
O2 Co1 O5 93.12(16) . . ?
N3 Co1 O1 91.2(2) . . ?
O2 Co1 O1 80.14(17) . . ?
O5 Co1 O1 93.01(17) . . ?
N3 Co1 N1 89.5(2) . . ?
O2 Co1 N1 173.5(2) . . ?
O5 Co1 N1 86.10(19) . . ?
O1 Co1 N1 93.4(2) . . ?
N3 Co1 N2 89.5(2) . . ?
O2 Co1 N2 91.8(2) . . ?
O5 Co1 N2 86.93(19) . . ?
O1 Co1 N2 172.0(2) . . ?
N1 Co1 N2 94.6(2) . . ?
N6 Co2 O1 114.3(2) . . ?
N6 Co2 O2 111.6(2) . . ?
O1 Co2 O2 76.26(16) . . ?
N6 Co2 O6 149.4(3) . . ?
O1 Co2 O6 90.97(16) . . ?
O2 Co2 O6 90.09(17) . . ?
N6 Co2 O3 89.6(2) . . ?
O1 Co2 O3 75.63(17) . . ?
O2 Co2 O3 149.97(16) . . ?
O6 Co2 O3 80.04(19) . . ?
N6 Co2 O4 85.7(2) . . ?
O1 Co2 O4 150.50(18) . . ?
O2 Co2 O4 76.22(18) . . ?
O6 Co2 O4 78.68(18) . . ?
O3 Co2 O4 128.3(2) . . ?
N12 Co3 O13 173.5(2) . . ?
N12 Co3 O10 91.4(2) . . ?
O13 Co3 O10 94.05(17) . . ?
N12 Co3 O9 91.6(2) . . ?
O13 Co3 O9 92.79(16) . . ?
O10 Co3 O9 80.08(17) . . ?
N12 Co3 N10 90.0(2) . . ?
O13 Co3 N10 85.15(19) . . ?
O10 Co3 N10 171.79(19) . . ?
O9 Co3 N10 91.79(19) . . ?
N12 Co3 N11 90.3(2) . . ?
O13 Co3 N11 85.93(18) . . ?
O10 Co3 N11 92.3(2) . . ?
O9 Co3 N11 172.2(2) . . ?
N10 Co3 N11 95.8(2) . . ?
N12 Co3 Co4 106.44(19) . . ?
O13 Co3 Co4 80.01(11) . . ?
O10 Co3 Co4 41.81(13) . . ?
O9 Co3 Co4 42.51(12) . . ?
N10 Co3 Co4 130.20(14) . . ?
N11 Co3 Co4 129.72(16) . . ?
O1W Co4 O10 109.0(2) . . ?
O1W Co4 O9 106.4(2) . . ?
O10 Co4 O9 76.34(17) . . ?
O1W Co4 O14 154.9(2) . . ?
O10 Co4 O14 91.64(17) . . ?
O9 Co4 O14 91.87(16) . . ?
O1W Co4 O11 86.6(3) . . ?
O10 Co4 O11 151.7(2) . . ?
O9 Co4 O11 76.6(2) . . ?
O14 Co4 O11 81.1(3) . . ?
O1W Co4 O12 86.9(3) . . ?
O10 Co4 O12 76.8(2) . . ?
O9 Co4 O12 152.7(2) . . ?
O14 Co4 O12 84.0(2) . . ?
O11 Co4 O12 128.9(3) . . ?
O1W Co4 Co3 126.27(19) . . ?
O10 Co4 Co3 40.07(12) . . ?
O9 Co4 Co3 40.22(11) . . ?
O14 Co4 Co3 78.71(11) . . ?
O11 Co4 Co3 111.63(17) . . ?
O12 Co4 Co3 112.81(18) . . ?
C10 N1 C9 107.6(5) . . ?
C10 N1 Co1 119.3(5) . . ?
C9 N1 Co1 112.1(4) . . ?
C12 N2 C13 107.7(6) . . ?
C12 N2 Co1 119.6(5) . . ?
C13 N2 Co1 112.2(4) . . ?
N4 N3 Co1 115.8(5) . . ?
N5 N4 N3 176.3(9) . . ?
N7 N6 Co2 138.6(6) . . ?
N6 N7 N8 172.0(11) . . ?
O8 N9 O7 123.6(7) . . ?
O8 N9 C26 118.5(7) . . ?
O7 N9 C26 117.6(7) . . ?
C39 N10 C38 107.8(5) . . ?
C39 N10 Co3 117.5(4) . . ?
C38 N10 Co3 113.2(4) . . ?
C41 N11 C42 107.1(5) . . ?
C41 N11 Co3 117.7(4) . . ?
C42 N11 Co3 113.5(4) . . ?
N13 N12 Co3 116.6(5) . . ?
N14 N13 N12 176.0(8) . . ?
O15 N15 O16 123.5(7) . . ?
O15 N15 C55 119.4(7) . . ?
O16 N15 C55 117.1(7) . . ?
C8 O1 Co1 121.4(4) . . ?
C8 O1 Co2 115.5(4) . . ?
Co1 O1 Co2 97.79(17) . . ?
C19 O2 Co1 123.0(4) . . ?
C19 O2 Co2 116.1(4) . . ?
Co1 O2 Co2 98.51(17) . . ?
C3 O3 C2 117.2(9) . . ?
C3 O3 C2X 116.8(9) . . ?
C3 O3 Co2 109.4(4) . . ?
C2 O3 Co2 131.7(9) . . ?
C2X O3 Co2 123.9(10) . . ?
C18 O4 C20 119.3(7) . . ?
C18 O4 Co2 110.0(4) . . ?
C20 O4 Co2 129.0(6) . . ?
C22 O5 Co1 128.6(4) . . ?
C22 O6 Co2 127.3(4) . . ?
C37 O9 Co3 123.0(4) . . ?
C37 O9 Co4 113.8(4) . . ?
Co3 O9 Co4 97.27(18) . . ?
C48 O10 Co3 124.4(4) . . ?
C48 O10 Co4 115.6(4) . . ?
Co3 O10 Co4 98.12(19) . . ?
C32 O11 C31 122.9(8) . . ?
C32 O11 Co4 110.0(4) . . ?
C31 O11 Co4 127.0(6) . . ?
C47 O12 C49 115.8(7) . . ?
C47 O12 Co4 108.8(4) . . ?
C49 O12 Co4 135.1(6) . . ?
C51 O13 Co3 129.5(4) . . ?
C51 O14 Co4 124.8(4) . . ?
O3 C2 C1 114.3(15) . . ?
O3 C2X C1X 118.7(13) . . ?
O3 C3 C4 125.4(7) . . ?
O3 C3 C8 115.3(6) . . ?
C4 C3 C8 119.3(7) . . ?
C3 C4 C5 119.6(8) . . ?
C6 C5 C4 120.5(8) . . ?
C5 C6 C7 121.1(8) . . ?
C8 C7 C6 118.8(7) . . ?
C8 C7 C9 118.0(6) . . ?
C6 C7 C9 123.2(7) . . ?
O1 C8 C7 120.1(6) . . ?
O1 C8 C3 119.1(5) . . ?
C7 C8 C3 120.7(6) . . ?
C7 C9 N1 113.0(6) . . ?
N1 C10 C11 111.4(6) . . ?
C12 C11 C10 112.6(7) . . ?
N2 C12 C11 112.5(6) . . ?
C14 C13 N2 113.8(6) . . ?
C19 C14 C15 118.5(8) . . ?
C19 C14 C13 118.2(6) . . ?
C15 C14 C13 123.1(7) . . ?
C16 C15 C14 120.3(8) . . ?
C17 C16 C15 120.9(8) . . ?
C16 C17 C18 120.1(8) . . ?
O4 C18 C17 125.1(7) . . ?
O4 C18 C19 115.4(6) . . ?
C17 C18 C19 119.5(8) . . ?
C14 C19 O2 120.2(6) . . ?
C14 C19 C18 120.6(6) . . ?
O2 C19 C18 119.1(6) . . ?
O4 C20 C21 112.9(8) . . ?
O6 C22 O5 125.8(5) . . ?
O6 C22 C23 117.9(5) . . ?
O5 C22 C23 116.3(5) . . ?
C28 C23 C24 118.9(5) . . ?
C28 C23 C22 121.7(5) . . ?
C24 C23 C22 119.4(5) . . ?
C25 C24 C23 119.8(6) . . ?
C24 C25 C26 120.0(6) . . ?
C25 C26 C27 123.0(6) . . ?
C25 C26 N9 116.0(6) . . ?
C27 C26 N9 121.0(6) . . ?
C26 C27 C28 115.7(5) . . ?
C26 C27 C29 125.8(6) . . ?
C28 C27 C29 118.5(6) . . ?
C23 C28 C27 122.4(5) . . ?
O11 C31 C30 104.3(8) . . ?
O11 C32 C33 125.1(7) . . ?
O11 C32 C37 114.7(6) . . ?
C33 C32 C37 120.2(7) . . ?
C32 C33 C34 119.8(7) . . ?
C35 C34 C33 120.7(8) . . ?
C34 C35 C36 119.9(7) . . ?
C35 C36 C37 119.8(6) . . ?
C35 C36 C38 123.9(6) . . ?
C37 C36 C38 116.3(6) . . ?
O9 C37 C32 119.8(6) . . ?
O9 C37 C36 120.6(6) . . ?
C32 C37 C36 119.6(6) . . ?
N10 C38 C36 111.7(5) . . ?
N10 C39 C40 112.2(6) . . ?
C39 C40 C41 112.8(6) . . ?
N11 C41 C40 113.0(5) . . ?
N11 C42 C43 113.9(5) . . ?
C48 C43 C44 119.0(7) . . ?
C48 C43 C42 119.3(6) . . ?
C44 C43 C42 121.6(7) . . ?
C45 C44 C43 120.0(8) . . ?
C44 C45 C46 120.4(8) . . ?
C47 C46 C45 119.8(8) . . ?
C46 C47 O12 124.3(7) . . ?
C46 C47 C48 120.8(7) . . ?
O12 C47 C48 114.9(6) . . ?
O10 C48 C43 120.9(6) . . ?
O10 C48 C47 119.2(6) . . ?
C43 C48 C47 120.0(6) . . ?
C50 C49 O12 110.1(8) . . ?
O14 C51 O13 126.6(5) . . ?
O14 C51 C52 118.7(5) . . ?
O13 C51 C52 114.7(5) . . ?
C57 C52 C53 120.6(6) . . ?
C57 C52 C51 119.8(5) . . ?
C53 C52 C51 119.6(5) . . ?
C54 C53 C52 119.0(6) . . ?
C53 C54 C55 119.6(6) . . ?
C54 C55 C56 124.1(6) . . ?
C54 C55 N15 115.6(6) . . ?
C56 C55 N15 120.3(6) . . ?
C55 C56 C57 114.6(6) . . ?
C55 C56 C58 127.8(6) . . ?
C57 C56 C58 117.6(6) . . ?
C52 C57 C56 122.1(6) . . ?
O23A Cl1 O24A 112.2(9) . . ?
O22B Cl1 O21 135.7(9) . . ?
O23A Cl1 O21 104.5(8) . . ?
O24A Cl1 O21 111.5(6) . . ?
O23A Cl1 O22A 113.8(9) . . ?
O24A Cl1 O22A 112.0(8) . . ?
O21 Cl1 O22A 102.1(8) . . ?
O22B Cl1 O23B 109.1(11) . . ?
O21 Cl1 O23B 102.1(10) . . ?
O22B Cl1 O24B 104.1(12) . . ?
O21 Cl1 O24B 100.1(11) . . ?
O23B Cl1 O24B 100.6(13) . . ?

loop_
_geom_bond_atom_site_label_1
_geom_bond_atom_site_label_2
_geom_bond_distance
_geom_bond_site_symmetry_2
_geom_bond_publ_flag
Co1 N3 1.930(5) . ?
Co1 O2 1.936(4) . ?
Co1 O5 1.952(4) . ?
Co1 O1 1.959(4) . ?
Co1 N1 1.970(5) . ?
Co1 N2 1.989(5) . ?
Co2 N6 1.987(6) . ?
Co2 O1 2.030(4) . ?
Co2 O2 2.031(4) . ?
Co2 O6 2.058(4) . ?
Co2 O3 2.275(5) . ?
Co2 O4 2.279(5) . ?
Co3 N12 1.919(5) . ?
Co3 O13 1.935(4) . ?
Co3 O10 1.944(4) . ?
Co3 O9 1.946(4) . ?
Co3 N10 1.984(5) . ?
Co3 N11 1.994(5) . ?
Co3 Co4 2.9892(11) . ?
Co4 O1W 1.997(5) . ?
Co4 O10 2.013(4) . ?
Co4 O9 2.036(4) . ?
Co4 O14 2.078(4) . ?
Co4 O11 2.195(7) . ?
Co4 O12 2.239(6) . ?
N1 C10 1.478(9) . ?
N1 C9 1.510(9) . ?
N2 C12 1.469(9) . ?
N2 C13 1.500(9) . ?
N3 N4 1.169(8) . ?
N4 N5 1.159(10) . ?
N6 N7 1.144(9) . ?
N7 N8 1.149(11) . ?
N9 O8 1.208(8) . ?
N9 O7 1.227(9) . ?
N9 C26 1.481(9) . ?
N10 C39 1.490(7) . ?
N10 C38 1.493(8) . ?
N11 C41 1.473(8) . ?
N11 C42 1.484(9) . ?
N12 N13 1.175(8) . ?
N13 N14 1.136(10) . ?
N15 O15 1.207(9) . ?
N15 O16 1.223(8) . ?
N15 C55 1.481(8) . ?
O1 C8 1.367(7) . ?
O2 C19 1.365(7) . ?
O3 C3 1.368(8) . ?
O3 C2 1.466(17) . ?
O3 C2X 1.502(17) . ?
O4 C18 1.370(9) . ?
O4 C20 1.404(10) . ?
O5 C22 1.280(7) . ?
O6 C22 1.249(7) . ?
O9 C37 1.334(7) . ?
O10 C48 1.345(7) . ?
O11 C32 1.369(9) . ?
O11 C31 1.449(10) . ?
O12 C47 1.397(10) . ?
O12 C49 1.469(10) . ?
O13 C51 1.278(7) . ?
O14 C51 1.242(7) . ?
C1 C2 1.64(3) . ?
C2X C1X 1.53(3) . ?
C3 C4 1.380(10) . ?
C3 C8 1.396(10) . ?
C4 C5 1.393(12) . ?
C5 C6 1.354(13) . ?
C6 C7 1.385(11) . ?
C7 C8 1.379(9) . ?
C7 C9 1.493(11) . ?
C10 C11 1.527(12) . ?
C11 C12 1.507(12) . ?
C13 C14 1.455(10) . ?
C14 C19 1.360(9) . ?
C14 C15 1.425(10) . ?
C15 C16 1.367(12) . ?
C16 C17 1.364(12) . ?
C17 C18 1.382(10) . ?
C18 C19 1.414(10) . ?
C20 C21 1.461(15) . ?
C22 C23 1.481(8) . ?
C23 C28 1.389(8) . ?
C23 C24 1.401(8) . ?
C24 C25 1.354(9) . ?
C25 C26 1.377(9) . ?
C26 C27 1.389(8) . ?
C27 C28 1.392(8) . ?
C27 C29 1.515(8) . ?
C30 C31 1.516(12) . ?
C32 C33 1.380(11) . ?
C32 C37 1.388(9) . ?
C33 C34 1.394(12) . ?
C34 C35 1.369(11) . ?
C35 C36 1.393(10) . ?
C36 C37 1.401(9) . ?
C36 C38 1.507(9) . ?
C39 C40 1.492(10) . ?
C40 C41 1.529(11) . ?
C42 C43 1.495(10) . ?
C43 C48 1.365(9) . ?
C43 C44 1.410(10) . ?
C44 C45 1.375(12) . ?
C45 C46 1.378(12) . ?
C46 C47 1.357(10) . ?
C47 C48 1.402(9) . ?
C49 C50 1.383(11) . ?
C51 C52 1.493(8) . ?
C52 C57 1.385(8) . ?
C52 C53 1.394(8) . ?
C53 C54 1.368(9) . ?
C54 C55 1.380(9) . ?
C55 C56 1.400(9) . ?
C56 C57 1.404(8) . ?
C56 C58 1.496(10) . ?
O21 Cl1 1.394(7) . ?
Cl1 O22B 1.285(12) . ?
Cl1 O23A 1.362(10) . ?
Cl1 O24A 1.379(8) . ?
Cl1 O22A 1.421(10) . ?
Cl1 O23B 1.458(14) . ?
Cl1 O24B 1.491(14) . ?

loop_
_geom_hbond_atom_site_label_D
_geom_hbond_atom_site_label_H
_geom_hbond_atom_site_label_A
_geom_hbond_distance_DH
_geom_hbond_distance_HA
_geom_hbond_distance_DA
_geom_hbond_angle_DHA
_geom_hbond_site_symmetry_A
N1 H1N O24A 0.98 2.11 3.026(11) 154.3 .
N1 H1N O23B 0.98 2.21 3.09(2) 149.9 .
N2 H2N O16 0.98 2.20 3.111(7) 153.5 4_566
N10 H10N O8 0.98 2.45 3.382(9) 158.2 4_665
N11 H11N N8 0.98 2.26 3.144(12) 150.0 .
C1 H1A N8 0.96 2.59 3.43(2) 146.3 .
C1 H1B O3W 0.96 2.40 3.10(3) 129.4 .
C1 H1C O2W 0.96 2.36 3.30(2) 166.7 4_666
C1X H1X3 O6 0.96 2.52 3.236(18) 131.2 .
C30 H30B O14 0.96 2.60 3.412(10) 142.0 .
C31 H31A O21 0.97 2.52 3.157(13) 123.6 1_554
C31 H31A O24B 0.97 2.53 3.20(3) 125.5 1_554
C46 H46 O7 0.93 2.61 3.475(11) 154.5 3_656
C46 H46 O8 0.93 2.65 3.336(10) 131.2 3_656
